data_7239771
loop_
_publ_author_name
'Duan, Lijuan'
'Zhang, Chengcheng'
'Cen, Peipei'
'Jin, Xiaoyong'
'Liang, Chen'
'Yang, Jinhui'
'Liu, Xiangyu'

_publ_section_title
;
 Stable Ln-MOFs as multi-responsive photoluminescence sensors for
 sensitively sensing Fe3+, Cr2O72-, and nitrofuran
;
_journal_name_full CrystEngComm
_journal_paper_doi 10.1039/C9CE01995B
_journal_year 2020
_chemical_formula_sum 'C45.5 H24 Gd2 N3.5 O16'
_chemical_formula_weight 1190.18
_space_group_crystal_system triclinic
_space_group_IT_number 2
_space_group_name_Hall '-P 1'
_space_group_name_H-M_alt 'P -1'
_atom_sites_solution_hydrogens geom
_audit_creation_method SHELXL-2018/1
_audit_update_record
;
2019-11-21 deposited with the CCDC.	2020-01-17 downloaded from the CCDC.
;
_cell_angle_alpha 90.640(4)
_cell_angle_beta 104.331(5)
_cell_angle_gamma 93.532(4)
_cell_formula_units_Z 2
_cell_length_a 11.5310(10)
_cell_length_b 14.1029(12)
_cell_length_c 15.0556(12)
_cell_measurement_reflns_used 9914
_cell_measurement_temperature 150(2)
_cell_measurement_theta_max 68.46
_cell_measurement_theta_min 3.03
_cell_volume 2366.8(3)
_computing_cell_refinement 'Bruker SAINT'
_computing_data_collection 'Bruker APEX3'
_computing_data_reduction 'Bruker SAINT'
_computing_molecular_graphics 'Bruker SHELXTL'
_computing_publication_material 'Bruker SHELXTL'
_computing_structure_refinement 'SHELXL-2018/1 (Sheldrick, 2018)'
_computing_structure_solution 'SHELXT 2014/5 (Sheldrick, 2014)'
_diffrn_ambient_temperature 150(2)
_diffrn_measured_fraction_theta_full 0.969
_diffrn_measured_fraction_theta_max 0.969
_diffrn_measurement_device_type 'Bruker APEX-III CMOS'
_diffrn_measurement_method '\f and \w scans'
_diffrn_radiation_type CuK\a
_diffrn_radiation_wavelength 1.54178
_diffrn_reflns_av_R_equivalents 0.0943
_diffrn_reflns_av_unetI/netI 0.0828
_diffrn_reflns_Laue_measured_fraction_full 0.969
_diffrn_reflns_Laue_measured_fraction_max 0.969
_diffrn_reflns_limit_h_max 12
_diffrn_reflns_limit_h_min -13
_diffrn_reflns_limit_k_max 16
_diffrn_reflns_limit_k_min -16
_diffrn_reflns_limit_l_max 17
_diffrn_reflns_limit_l_min -17
_diffrn_reflns_number 26512
_diffrn_reflns_point_group_measured_fraction_full 0.969
_diffrn_reflns_point_group_measured_fraction_max 0.969
_diffrn_reflns_theta_full 66.582
_diffrn_reflns_theta_max 66.582
_diffrn_reflns_theta_min 3.030
_exptl_absorpt_coefficient_mu 18.555
_exptl_absorpt_correction_type multi-scan
_exptl_crystal_colour colourless
_exptl_crystal_density_diffrn 1.670
_exptl_crystal_description rod
_exptl_crystal_F_000 1155
_exptl_transmission_factor_max 0.753
_exptl_transmission_factor_min 0.394
_refine_diff_density_max 1.438
_refine_diff_density_min -0.879
_refine_diff_density_rms 0.168
_refine_ls_extinction_method none
_refine_ls_goodness_of_fit_ref 1.066
_refine_ls_hydrogen_treatment constr
_refine_ls_matrix_type full
_refine_ls_number_parameters 668
_refine_ls_number_reflns 8103
_refine_ls_number_restraints 289
_refine_ls_restrained_S_all 1.052
_refine_ls_R_factor_all 0.1045
_refine_ls_R_factor_gt 0.0721
_refine_ls_shift/su_max 0.000
_refine_ls_shift/su_mean 0.000
_refine_ls_structure_factor_coef Fsqd
_refine_ls_weighting_details 'w=1/[\s^2^(Fo^2^)+(0.0132P)^2^+43.4999P] where P=(Fo^2^+2Fc^2^)/3'
_refine_ls_weighting_scheme calc
_refine_ls_wR_factor_gt 0.1454
_refine_ls_wR_factor_ref 0.1630
_reflns_Friedel_coverage 0.000
_reflns_number_gt 5746
_reflns_number_total 8103
_reflns_threshold_expression 'I > 2\s(I)'
_cod_data_source_file c9ce01995b10.cif
_cod_data_source_block cu_180709a_a_sq
_cod_original_formula_sum 'C45.50 H24 Gd2 N3.50 O16'
_cod_database_code 7239771
_shelx_shelxl_version_number 2018/1
_shelx_space_group_comment
;
The symmetry employed for this shelxl refinement is uniquely defined
by the following loop, which should always be used as a source of
symmetry information in preference to the above space-group names.
They are only intended as comments.
;

loop_
_space_group_symop_operation_xyz
'x, y, z'
'-x, -y, -z'

loop_
_atom_site_label
_atom_site_type_symbol
_atom_site_fract_x
_atom_site_fract_y
_atom_site_fract_z
_atom_site_U_iso_or_equiv
_atom_site_adp_type
_atom_site_occupancy
_atom_site_site_symmetry_order
_atom_site_calc_flag
_atom_site_refinement_flags_posn
_atom_site_refinement_flags_adp
_atom_site_refinement_flags_occupancy
_atom_site_disorder_assembly
_atom_site_disorder_group
Gd1 Gd 0.18573(5) 0.27049(4) 0.75264(4) 0.02380(18) Uani 1 1 d . . . . .
Gd2 Gd 0.05686(5) 0.93881(4) 0.39603(4) 0.02169(17) Uani 1 1 d . . . . .
O1 O 0.3885(7) 0.1970(5) 0.7999(5) 0.0293(18) Uani 1 1 d . . . . .
O2 O 0.3656(7) 0.3201(6) 0.7108(6) 0.037(2) Uani 1 1 d . . . . .
O3 O 1.0015(6) 0.3237(6) 0.7933(6) 0.0318(19) Uani 1 1 d . . . . .
O4 O 0.9612(6) 0.2117(5) 0.6861(5) 0.0259(17) Uani 1 1 d . . . . .
O5 O 0.2810(7) 0.3197(6) 0.9113(5) 0.036(2) Uani 1 1 d . . . . .
O7 O 0.1961(8) 0.4372(6) 0.7577(6) 0.038(2) Uani 1 1 d . . . . .
O8 O 0.1970(10) 0.5130(7) 0.8891(7) 0.056(3) Uani 1 1 d . . . . .
O9 O 0.0270(7) 0.8288(5) 0.5058(5) 0.0253(16) Uani 1 1 d . . . . .
O10 O -0.0303(8) 0.8967(6) 0.6217(6) 0.0340(19) Uani 1 1 d . . . . .
O11 O -0.0122(7) 0.9646(6) 0.2373(5) 0.0313(18) Uani 1 1 d . . . . .
O12 O -0.1377(7) 0.8506(6) 0.1508(5) 0.0323(19) Uani 1 1 d . . . . .
O13 O 0.2536(6) 0.8768(6) 0.4515(5) 0.0313(18) Uani 1 1 d . . . . .
O14 O 0.2382(7) 0.9943(6) 0.3570(6) 0.035(2) Uani 1 1 d . . . . .
O15 O 0.8357(6) 0.8702(6) 0.3476(5) 0.0280(17) Uani 1 1 d . . . . .
O16 O 0.8733(6) 0.9858(5) 0.4514(5) 0.0247(16) Uani 1 1 d . . . . .
N1 N -0.0656(16) 0.6826(11) 0.9886(11) 0.082(4) Uani 1 1 d . U . . .
N2 N 0.6382(18) 1.2199(13) 0.2225(16) 0.109(6) Uani 1 1 d . U . . .
C1 C 0.4325(9) 0.2584(8) 0.7565(8) 0.027(3) Uani 1 1 d . . . . .
C2 C 0.5608(10) 0.2596(8) 0.7541(8) 0.026(2) Uani 1 1 d . . . . .
C3 C 0.6015(10) 0.3281(9) 0.6986(9) 0.032(3) Uani 1 1 d . . . . .
H3 H 0.548198 0.372459 0.667255 0.038 Uiso 1 1 calc R U . . .
C4 C 0.7173(10) 0.3310(8) 0.6896(9) 0.032(3) Uani 1 1 d . . . . .
C5 C 0.7977(9) 0.2688(8) 0.7388(7) 0.021(2) Uani 1 1 d . . . . .
C6 C 0.9287(10) 0.2704(7) 0.7395(7) 0.022(2) Uani 1 1 d . . . . .
O6 O 0.1129(8) 0.3212(6) 0.5976(5) 0.038(2) Uani 1 1 d . . . . .
C7 C 0.7563(9) 0.2020(8) 0.7933(8) 0.026(2) Uani 1 1 d . . . . .
H7 H 0.809669 0.158047 0.825305 0.032 Uiso 1 1 calc R U . . .
C8 C 0.6363(10) 0.1980(8) 0.8020(8) 0.029(3) Uani 1 1 d . . . . .
H8 H 0.609682 0.153225 0.840485 0.035 Uiso 1 1 calc R U . . .
C9 C 0.1767(11) 0.5068(9) 0.8038(8) 0.035(3) Uani 1 1 d . . . . .
C10 C 0.1279(11) 0.5895(9) 0.7478(9) 0.036(3) Uani 1 1 d . . . . .
C11 C 0.1672(14) 0.6104(10) 0.6697(10) 0.052(4) Uani 1 1 d . . . . .
H11 H 0.219762 0.569271 0.651276 0.062 Uiso 1 1 calc R U . . .
C12 C 0.1335(13) 0.6867(9) 0.6192(9) 0.045(4) Uani 1 1 d . . . . .
H12 H 0.162957 0.699021 0.566610 0.053 Uiso 1 1 calc R U . . .
C13 C 0.0553(12) 0.7481(9) 0.6439(8) 0.035(3) Uani 1 1 d . . . . .
C14 C 0.0165(12) 0.7299(9) 0.7238(9) 0.038(3) Uani 1 1 d . . . . .
H14 H -0.033301 0.772675 0.743347 0.046 Uiso 1 1 calc R U . . .
C15 C 0.0501(12) 0.6501(10) 0.7744(8) 0.040(3) Uani 1 1 d . . . . .
C16 C -0.0063(13) 0.6315(10) 0.8527(9) 0.042(3) Uani 1 1 d . . . . .
C17 C -0.0665(15) 0.5450(12) 0.8614(11) 0.059(4) Uani 1 1 d . . . . .
H17 H -0.068897 0.495393 0.817637 0.071 Uiso 1 1 calc R U . . .
C18 C -0.1225(17) 0.5286(12) 0.9305(12) 0.067(5) Uani 1 1 d . . . . .
H18 H -0.161139 0.468291 0.935834 0.080 Uiso 1 1 calc R U . . .
C19 C -0.1213(14) 0.6011(11) 0.9914(11) 0.054(4) Uani 1 1 d . U . . .
H19 H -0.163307 0.591173 1.037823 0.065 Uiso 1 1 calc R U . . .
C20 C -0.0051(17) 0.7030(12) 0.9181(11) 0.064(5) Uani 1 1 d . . . . .
H20 H 0.034869 0.763529 0.915784 0.077 Uiso 1 1 calc R U . . .
C21 C -0.0640(10) 0.9227(8) 0.1605(7) 0.026(2) Uani 1 1 d . . . . .
C22 C -0.0355(11) 0.9631(8) 0.0756(8) 0.031(3) Uani 1 1 d . . . . .
C23 C 0.0708(11) 1.0203(9) 0.0875(8) 0.034(3) Uani 1 1 d . . . . .
H23 H 0.118744 1.034937 0.147656 0.041 Uiso 1 1 calc R U . . .
C24 C -0.1076(13) 0.9436(9) -0.0113(9) 0.042(3) Uani 1 1 d . . . . .
C25 C 0.3008(10) 0.9345(8) 0.4049(8) 0.029(3) Uani 1 1 d . . . . .
C26 C 0.4305(9) 0.9316(8) 0.4026(8) 0.024(2) Uani 1 1 d . . . . .
C27 C 0.4768(10) 0.9943(8) 0.3502(8) 0.027(2) Uani 1 1 d . . . . .
H27 H 0.425872 1.038003 0.315152 0.033 Uiso 1 1 calc R U . . .
C28 C 0.5964(10) 0.9963(8) 0.3463(8) 0.030(3) Uani 1 1 d . . . . .
C29 C 0.6686(9) 0.9265(8) 0.3972(7) 0.023(2) Uani 1 1 d . . . . .
C30 C 0.6201(11) 0.8628(9) 0.4486(8) 0.031(3) Uani 1 1 d . . . . .
H30 H 0.668733 0.816484 0.481590 0.038 Uiso 1 1 calc R U . . .
C31 C 0.5016(10) 0.8647(9) 0.4534(8) 0.029(3) Uani 1 1 d . . . . .
H31 H 0.469576 0.821356 0.490382 0.035 Uiso 1 1 calc R U . . .
C32 C 0.6381(11) 1.0636(10) 0.2861(11) 0.045(3) Uani 1 1 d . . . . .
C33 C 0.7034(13) 1.0397(12) 0.2250(13) 0.065(5) Uani 1 1 d . . . . .
H33 H 0.729220 0.977078 0.224272 0.078 Uiso 1 1 calc R U . . .
C34 C 0.7319(17) 1.1039(14) 0.1654(15) 0.085(7) Uani 1 1 d . . . . .
H34 H 0.778393 1.084503 0.125283 0.102 Uiso 1 1 calc R U . . .
C35 C 0.6973(17) 1.1929(13) 0.1610(15) 0.079(5) Uani 1 1 d . U . . .
H35 H 0.713828 1.235121 0.116262 0.095 Uiso 1 1 calc R U . . .
C36 C 0.6080(15) 1.1591(12) 0.2874(15) 0.073(5) Uani 1 1 d . U . . .
H36 H 0.568418 1.181442 0.331058 0.088 Uiso 1 1 calc R U . . .
C48 C 0.7987(9) 0.9260(8) 0.3990(7) 0.022(2) Uani 1 1 d . . . . .
C49 C 0.0135(10) 0.8324(8) 0.5879(8) 0.029(3) Uani 1 1 d . . . . .
C42 C 0.749(3) 0.400(2) 0.6167(16) 0.030(3) Uani 0.576(13) 1 d . U P A 1
C43 C 0.852(2) 0.4474(16) 0.6317(18) 0.039(4) Uani 0.576(13) 1 d . U P A 1
H43 H 0.915251 0.433373 0.682748 0.047 Uiso 0.576(13) 1 calc R U P A 1
C44 C 0.871(3) 0.5229(19) 0.5695(19) 0.044(4) Uani 0.576(13) 1 d . U P A 1
H44 H 0.947394 0.557022 0.581179 0.053 Uiso 0.576(13) 1 calc R U P A 1
C45 C 0.789(3) 0.544(2) 0.5004(18) 0.040(4) Uani 0.576(13) 1 d . U P A 1
H45 H 0.803908 0.594787 0.462516 0.048 Uiso 0.576(13) 1 calc R U P A 1
N4 N 0.6798(19) 0.4949(15) 0.4808(15) 0.053(4) Uani 0.576(13) 1 d . U P A 1
C47 C 0.6575(19) 0.4201(15) 0.5387(14) 0.035(4) Uani 0.576(13) 1 d . U P A 1
H47 H 0.582456 0.384264 0.525064 0.042 Uiso 0.576(13) 1 calc R U P A 1
C42' C 0.759(3) 0.413(3) 0.646(2) 0.030(3) Uani 0.424(13) 1 d . U P A 2
C43' C 0.844(2) 0.411(2) 0.5955(19) 0.035(5) Uani 0.424(13) 1 d . U P A 2
H43' H 0.886809 0.355240 0.597510 0.041 Uiso 0.424(13) 1 calc R U P A 2
C44' C 0.872(3) 0.481(2) 0.545(2) 0.042(5) Uani 0.424(13) 1 d . U P A 2
H44' H 0.935528 0.473362 0.515542 0.050 Uiso 0.424(13) 1 calc R U P A 2
C45' C 0.814(4) 0.562(3) 0.533(3) 0.040(5) Uani 0.424(13) 1 d . U P A 2
H45' H 0.828136 0.607862 0.489760 0.048 Uiso 0.424(13) 1 calc R U P A 2
N4' N 0.733(3) 0.576(2) 0.586(2) 0.052(5) Uani 0.424(13) 1 d . U P A 2
C47' C 0.707(2) 0.503(2) 0.639(2) 0.035(4) Uani 0.424(13) 1 d . U P A 2
H47' H 0.649642 0.512626 0.673554 0.042 Uiso 0.424(13) 1 calc R U P A 2
C37 C -0.2449(15) 0.9014(15) -0.0293(13) 0.061(6) Uani 0.5 1 d G U P B -1
C38 C -0.2674(17) 0.8241(15) -0.0906(13) 0.073(7) Uani 0.5 1 d G U P B -1
H38 H -0.209431 0.809034 -0.122830 0.088 Uiso 0.5 1 calc R U P B -1
N3 N -0.375(2) 0.7687(12) -0.1047(12) 0.071(6) Uani 0.5 1 d G U P B -1
C39 C -0.4594(16) 0.7906(14) -0.0575(13) 0.077(7) Uani 0.5 1 d G U P B -1
H39 H -0.532733 0.752803 -0.067159 0.092 Uiso 0.5 1 calc R U P B -1
C40 C -0.4369(16) 0.8680(16) 0.0037(12) 0.075(7) Uani 0.5 1 d G U P B -1
H40 H -0.494883 0.883010 0.035975 0.089 Uiso 0.5 1 calc R U P B -1
C41 C -0.3297(19) 0.9234(13) 0.0178(11) 0.070(7) Uani 0.5 1 d G U P B -1
H41 H -0.314307 0.976231 0.059707 0.084 Uiso 0.5 1 calc R U P B -1

loop_
_atom_site_aniso_label
_atom_site_aniso_U_11
_atom_site_aniso_U_22
_atom_site_aniso_U_33
_atom_site_aniso_U_23
_atom_site_aniso_U_13
_atom_site_aniso_U_12
Gd1 0.0162(3) 0.0257(4) 0.0325(4) 0.0015(3) 0.0118(3) 0.0014(2)
Gd2 0.0159(3) 0.0254(4) 0.0269(3) 0.0035(3) 0.0108(2) 0.0028(2)
O1 0.022(4) 0.029(4) 0.039(5) 0.005(4) 0.011(3) 0.003(3)
O2 0.019(4) 0.035(5) 0.065(6) 0.011(4) 0.024(4) 0.009(3)
O3 0.012(4) 0.035(5) 0.051(5) -0.016(4) 0.014(4) -0.002(3)
O4 0.017(4) 0.026(4) 0.038(4) -0.004(3) 0.015(3) 0.000(3)
O5 0.027(4) 0.046(5) 0.031(4) -0.004(4) 0.002(3) 0.006(4)
O7 0.055(6) 0.025(4) 0.042(5) 0.002(4) 0.028(4) 0.009(4)
O8 0.077(7) 0.046(6) 0.040(6) 0.007(5) 0.008(5) 0.009(5)
O9 0.031(4) 0.026(4) 0.021(4) 0.008(3) 0.012(3) 0.000(3)
O10 0.048(5) 0.027(4) 0.037(5) 0.004(4) 0.027(4) 0.011(4)
O11 0.044(5) 0.031(4) 0.020(4) 0.004(3) 0.011(3) -0.005(4)
O12 0.028(4) 0.035(5) 0.038(5) 0.012(4) 0.015(4) 0.000(4)
O13 0.016(4) 0.044(5) 0.037(5) -0.002(4) 0.012(3) -0.002(3)
O14 0.019(4) 0.040(5) 0.052(5) 0.008(4) 0.020(4) 0.001(3)
O15 0.015(4) 0.033(4) 0.036(4) -0.003(3) 0.004(3) 0.006(3)
O16 0.013(3) 0.032(4) 0.028(4) -0.008(3) 0.004(3) 0.002(3)
N1 0.110(11) 0.068(9) 0.085(10) 0.028(8) 0.048(9) 0.035(8)
N2 0.104(11) 0.067(9) 0.156(14) 0.042(10) 0.030(10) -0.002(8)
C1 0.018(6) 0.017(6) 0.050(7) 0.004(5) 0.019(5) -0.002(4)
C2 0.022(6) 0.026(6) 0.034(6) -0.002(5) 0.012(5) 0.007(5)
C3 0.015(6) 0.038(7) 0.047(7) 0.013(6) 0.015(5) 0.010(5)
C4 0.018(6) 0.031(7) 0.052(8) 0.011(6) 0.019(5) 0.005(5)
C5 0.019(5) 0.025(6) 0.024(5) -0.007(4) 0.013(4) -0.001(4)
C6 0.023(6) 0.021(6) 0.032(6) 0.005(5) 0.021(5) 0.008(4)
O6 0.041(5) 0.047(5) 0.028(4) 0.013(4) 0.012(4) -0.006(4)
C7 0.018(5) 0.023(6) 0.043(7) 0.007(5) 0.016(5) 0.014(4)
C8 0.030(6) 0.027(6) 0.037(7) 0.000(5) 0.019(5) 0.001(5)
C9 0.035(7) 0.035(7) 0.032(7) 0.004(5) 0.005(5) 0.001(5)
C10 0.041(7) 0.034(7) 0.043(7) 0.009(6) 0.026(6) 0.016(5)
C11 0.078(11) 0.043(8) 0.055(9) 0.023(7) 0.047(8) 0.035(7)
C12 0.067(9) 0.043(8) 0.040(7) 0.008(6) 0.036(7) 0.032(7)
C13 0.046(8) 0.031(7) 0.034(7) 0.014(5) 0.012(6) 0.022(6)
C14 0.052(8) 0.034(7) 0.043(7) 0.010(6) 0.034(6) 0.020(6)
C15 0.053(8) 0.050(8) 0.024(6) 0.019(6) 0.017(6) 0.020(6)
C16 0.056(9) 0.042(8) 0.039(7) 0.014(6) 0.029(6) 0.019(6)
C17 0.077(12) 0.056(10) 0.054(9) 0.010(8) 0.036(8) 0.005(8)
C18 0.086(13) 0.053(10) 0.074(12) 0.020(9) 0.042(10) 0.007(9)
C19 0.070(7) 0.047(7) 0.066(7) 0.012(6) 0.054(6) 0.013(6)
C20 0.098(13) 0.051(10) 0.066(10) 0.014(8) 0.057(10) 0.024(9)
C21 0.023(6) 0.032(6) 0.025(6) 0.006(5) 0.007(5) 0.007(5)
C22 0.038(7) 0.016(6) 0.040(7) 0.012(5) 0.015(5) -0.002(5)
C23 0.044(7) 0.036(7) 0.020(6) 0.008(5) 0.003(5) -0.004(5)
C24 0.059(9) 0.035(7) 0.033(7) 0.007(6) 0.017(6) -0.004(6)
C25 0.017(6) 0.032(7) 0.034(6) -0.010(5) 0.002(5) 0.005(5)
C26 0.015(5) 0.031(6) 0.029(6) -0.007(5) 0.009(4) -0.001(4)
C27 0.020(6) 0.025(6) 0.040(7) -0.003(5) 0.011(5) 0.007(4)
C28 0.017(6) 0.031(7) 0.041(7) -0.007(5) 0.006(5) 0.001(5)
C29 0.016(5) 0.023(6) 0.028(6) -0.011(4) 0.004(4) -0.002(4)
C30 0.032(7) 0.031(7) 0.028(6) -0.002(5) 0.003(5) -0.002(5)
C31 0.021(6) 0.039(7) 0.032(6) 0.003(5) 0.014(5) -0.005(5)
C32 0.021(6) 0.040(8) 0.078(10) 0.013(7) 0.022(6) -0.001(5)
C33 0.042(9) 0.054(10) 0.114(15) 0.039(10) 0.042(9) 0.015(7)
C34 0.076(13) 0.079(14) 0.121(17) 0.061(13) 0.057(12) 0.024(10)
C35 0.072(10) 0.058(9) 0.121(13) 0.048(9) 0.049(9) -0.002(8)
C36 0.057(9) 0.048(8) 0.125(13) 0.024(9) 0.041(9) 0.006(7)
C48 0.016(5) 0.027(6) 0.024(5) 0.000(4) 0.010(4) 0.001(4)
C49 0.034(7) 0.026(6) 0.033(6) 0.013(5) 0.015(5) 0.008(5)
C42 0.023(5) 0.036(7) 0.041(8) 0.007(7) 0.025(7) 0.010(5)
C43 0.031(7) 0.041(9) 0.051(9) 0.017(7) 0.022(7) 0.003(7)
C44 0.043(8) 0.039(9) 0.057(9) 0.009(8) 0.027(7) 0.000(8)
C45 0.046(9) 0.037(9) 0.049(10) 0.021(8) 0.035(8) -0.001(7)
N4 0.056(8) 0.053(9) 0.057(9) 0.016(7) 0.024(8) 0.002(7)
C47 0.031(8) 0.040(9) 0.041(9) 0.011(7) 0.022(7) 0.000(7)
C42' 0.023(5) 0.036(7) 0.041(8) 0.007(7) 0.025(7) 0.010(5)
C43' 0.028(8) 0.038(10) 0.048(10) 0.016(8) 0.028(8) 0.007(8)
C44' 0.038(9) 0.039(10) 0.056(11) 0.021(9) 0.026(8) -0.002(8)
C45' 0.041(10) 0.035(10) 0.051(11) 0.021(9) 0.026(9) -0.001(8)
N4' 0.056(9) 0.043(9) 0.064(10) 0.013(8) 0.028(8) 0.000(8)
C47' 0.032(8) 0.032(9) 0.049(9) 0.013(8) 0.023(8) 0.004(7)
C37 0.071(14) 0.084(15) 0.023(11) 0.033(10) -0.001(9) -0.007(12)
C38 0.080(14) 0.075(15) 0.057(13) 0.031(11) -0.002(12) 0.007(12)
N3 0.081(14) 0.069(13) 0.060(12) 0.051(10) 0.008(10) 0.005(10)
C39 0.077(14) 0.097(15) 0.045(12) 0.034(11) 0.000(10) -0.027(13)
C40 0.075(14) 0.104(16) 0.026(11) 0.029(10) -0.014(10) -0.041(12)
C41 0.072(14) 0.099(16) 0.028(11) 0.020(11) -0.003(10) -0.017(12)

loop_
_atom_type_symbol
_atom_type_description
_atom_type_scat_dispersion_real
_atom_type_scat_dispersion_imag
_atom_type_scat_source
C C 0.0181 0.0091 'International Tables Vol C Tables 4.2.6.8 and 6.1.1.4'
H H 0.0000 0.0000 'International Tables Vol C Tables 4.2.6.8 and 6.1.1.4'
Gd Gd -8.8380 11.9157 'International Tables Vol C Tables 4.2.6.8 and 6.1.1.4'
N N 0.0311 0.0180 'International Tables Vol C Tables 4.2.6.8 and 6.1.1.4'
O O 0.0492 0.0322 'International Tables Vol C Tables 4.2.6.8 and 6.1.1.4'

loop_
_geom_angle_atom_site_label_1
_geom_angle_atom_site_label_2
_geom_angle_atom_site_label_3
_geom_angle
_geom_angle_site_symmetry_1
_geom_angle_site_symmetry_3
O7 Gd1 O2 74.1(3) . .
O7 Gd1 O12 134.9(3) . 2_566
O2 Gd1 O12 133.1(3) . 2_566
O7 Gd1 O6 72.8(3) . .
O2 Gd1 O6 77.3(3) . .
O12 Gd1 O6 138.3(3) 2_566 .
O7 Gd1 O5 73.5(3) . .
O2 Gd1 O5 89.4(3) . .
O12 Gd1 O5 72.2(3) 2_566 .
O6 Gd1 O5 146.1(3) . .
O7 Gd1 O15 144.5(3) . 2_666
O2 Gd1 O15 89.5(3) . 2_666
O12 Gd1 O15 78.9(3) 2_566 2_666
O6 Gd1 O15 73.0(3) . 2_666
O5 Gd1 O15 138.8(3) . 2_666
O7 Gd1 O3 71.5(3) . 1_455
O2 Gd1 O3 145.5(3) . 1_455
O12 Gd1 O3 76.1(3) 2_566 1_455
O6 Gd1 O3 90.6(3) . 1_455
O5 Gd1 O3 82.9(3) . 1_455
O15 Gd1 O3 117.9(2) 2_666 1_455
O7 Gd1 O1 114.8(3) . .
O2 Gd1 O1 52.6(3) . .
O12 Gd1 O1 80.5(3) 2_566 .
O6 Gd1 O1 119.8(3) . .
O5 Gd1 O1 71.6(3) . .
O15 Gd1 O1 75.2(2) 2_666 .
O3 Gd1 O1 149.6(3) 1_455 .
O7 Gd1 O4 107.5(3) . 1_455
O2 Gd1 O4 143.3(3) . 1_455
O12 Gd1 O4 72.4(3) 2_566 1_455
O6 Gd1 O4 68.8(3) . 1_455
O5 Gd1 O4 126.7(3) . 1_455
O15 Gd1 O4 67.9(2) 2_666 1_455
O3 Gd1 O4 50.6(2) 1_455 1_455
O1 Gd1 O4 137.5(2) . 1_455
O7 Gd1 C1 94.5(3) . .
O2 Gd1 C1 26.7(3) . .
O12 Gd1 C1 106.4(3) 2_566 .
O6 Gd1 C1 99.5(3) . .
O5 Gd1 C1 78.8(3) . .
O15 Gd1 C1 82.1(3) 2_666 .
O3 Gd1 C1 159.6(3) 1_455 .
O1 Gd1 C1 26.0(3) . .
O4 Gd1 C1 149.7(3) 1_455 .
O7 Gd1 C6 89.0(3) . 1_455
O2 Gd1 C6 154.1(3) . 1_455
O12 Gd1 C6 72.6(3) 2_566 1_455
O6 Gd1 C6 79.1(3) . 1_455
O5 Gd1 C6 104.6(3) . 1_455
O15 Gd1 C6 93.6(3) 2_666 1_455
O3 Gd1 C6 24.6(3) 1_455 1_455
O1 Gd1 C6 152.4(3) . 1_455
O4 Gd1 C6 26.0(3) 1_455 1_455
C1 Gd1 C6 175.7(3) . 1_455
O9 Gd2 O11 139.6(3) . .
O9 Gd2 O10 133.9(3) . 2_576
O11 Gd2 O10 72.6(3) . 2_576
O9 Gd2 O14 129.9(3) . .
O11 Gd2 O14 78.2(3) . .
O10 Gd2 O14 78.2(3) 2_576 .
O9 Gd2 O4 77.3(3) . 2_666
O11 Gd2 O4 71.3(3) . 2_666
O10 Gd2 O4 143.9(3) 2_576 2_666
O14 Gd2 O4 94.7(3) . 2_666
O9 Gd2 O13 76.6(3) . .
O11 Gd2 O13 118.3(3) . .
O10 Gd2 O13 122.5(3) 2_576 .
O14 Gd2 O13 53.7(3) . .
O4 Gd2 O13 76.4(3) 2_666 .
O9 Gd2 O16 71.2(3) . 2_676
O11 Gd2 O16 145.4(3) . 2_676
O10 Gd2 O16 73.1(3) 2_576 2_676
O14 Gd2 O16 90.9(3) . 2_676
O4 Gd2 O16 142.9(3) 2_666 2_676
O13 Gd2 O16 77.7(2) . 2_676
O9 Gd2 O16 72.4(2) . 1_455
O11 Gd2 O16 100.0(3) . 1_455
O10 Gd2 O16 69.1(3) 2_576 1_455
O14 Gd2 O16 146.0(3) . 1_455
O4 Gd2 O16 117.1(2) 2_666 1_455
O13 Gd2 O16 141.6(2) . 1_455
O16 Gd2 O16 71.2(3) 2_676 1_455
O9 Gd2 O15 71.9(3) . 1_455
O11 Gd2 O15 73.4(3) . 1_455
O10 Gd2 O15 100.6(3) 2_576 1_455
O14 Gd2 O15 150.4(3) . 1_455
O4 Gd2 O15 68.6(2) 2_666 1_455
O13 Gd2 O15 136.9(3) . 1_455
O16 Gd2 O15 117.3(2) 2_676 1_455
O16 Gd2 O15 50.2(2) 1_455 1_455
O9 Gd2 C25 103.4(3) . .
O11 Gd2 C25 98.4(3) . .
O10 Gd2 C25 100.9(3) 2_576 .
O14 Gd2 C25 26.8(3) . .
O4 Gd2 C25 84.7(3) 2_666 .
O13 Gd2 C25 26.9(3) . .
O16 Gd2 C25 84.1(3) 2_676 .
O16 Gd2 C25 155.1(3) 1_455 .
O15 Gd2 C25 153.3(3) 1_455 .
O9 Gd2 C48 70.7(3) . 1_455
O11 Gd2 C48 85.9(3) . 1_455
O10 Gd2 C48 84.3(3) 2_576 1_455
O14 Gd2 C48 159.2(3) . 1_455
O4 Gd2 C48 92.8(3) 2_666 1_455
O13 Gd2 C48 147.1(3) . 1_455
O16 Gd2 C48 94.7(3) 2_676 1_455
O16 Gd2 C48 25.3(3) 1_455 1_455
O15 Gd2 C48 24.9(3) 1_455 1_455
C25 Gd2 C48 174.1(3) . 1_455
C1 O1 Gd1 90.1(6) . .
C1 O2 Gd1 97.3(6) . .
C6 O3 Gd1 97.1(6) . 1_655
C6 O4 Gd2 152.7(7) . 2_666
C6 O4 Gd1 90.5(6) . 1_655
Gd2 O4 Gd1 111.4(3) 2_666 1_655
C9 O7 Gd1 141.9(8) . .
C49 O9 Gd2 136.6(7) . .
C49 O10 Gd2 139.2(7) . 2_576
C21 O11 Gd2 142.8(7) . .
C21 O12 Gd1 135.9(7) . 2_566
C25 O13 Gd2 92.3(7) . .
C25 O14 Gd2 94.2(7) . .
C48 O15 Gd1 153.1(7) . 2_666
C48 O15 Gd2 95.0(6) . 1_655
Gd1 O15 Gd2 111.2(3) 2_666 1_655
C48 O16 Gd2 147.2(7) . 2_676
C48 O16 Gd2 95.3(6) . 1_655
Gd2 O16 Gd2 108.8(3) 2_676 1_655
C19 N1 C20 121.2(16) . .
C35 N2 C36 123.5(18) . .
O1 C1 O2 119.9(10) . .
O1 C1 C2 120.9(10) . .
O2 C1 C2 119.2(9) . .
O1 C1 Gd1 63.9(6) . .
O2 C1 Gd1 56.0(5) . .
C2 C1 Gd1 175.1(8) . .
C8 C2 C3 120.7(10) . .
C8 C2 C1 122.1(10) . .
C3 C2 C1 117.2(10) . .
C4 C3 C2 120.7(11) . .
C4 C3 H3 119.7 . .
C2 C3 H3 119.7 . .
C3 C4 C5 119.9(11) . .
C3 C4 C42' 117.3(19) . .
C5 C4 C42' 121.2(18) . .
C3 C4 C42 116.8(14) . .
C5 C4 C42 123.1(13) . .
C7 C5 C4 118.6(9) . .
C7 C5 C6 116.9(9) . .
C4 C5 C6 124.4(10) . .
O3 C6 O4 121.8(10) . .
O3 C6 C5 119.8(9) . .
O4 C6 C5 118.3(10) . .
O3 C6 Gd1 58.4(5) . 1_655
O4 C6 Gd1 63.5(5) . 1_655
C5 C6 Gd1 176.5(7) . 1_655
C5 C7 C8 121.6(10) . .
C5 C7 H7 119.2 . .
C8 C7 H7 119.2 . .
C2 C8 C7 118.4(10) . .
C2 C8 H8 120.8 . .
C7 C8 H8 120.8 . .
O8 C9 O7 126.2(12) . .
O8 C9 C10 119.2(12) . .
O7 C9 C10 114.6(11) . .
C11 C10 C15 118.6(11) . .
C11 C10 C9 118.8(11) . .
C15 C10 C9 122.5(11) . .
C12 C11 C10 122.3(12) . .
C12 C11 H11 118.9 . .
C10 C11 H11 118.9 . .
C11 C12 C13 120.3(12) . .
C11 C12 H12 119.8 . .
C13 C12 H12 119.8 . .
C12 C13 C14 118.5(11) . .
C12 C13 C49 121.7(11) . .
C14 C13 C49 119.8(11) . .
C15 C14 C13 120.6(11) . .
C15 C14 H14 119.7 . .
C13 C14 H14 119.7 . .
C14 C15 C10 119.6(11) . .
C14 C15 C16 116.5(11) . .
C10 C15 C16 123.8(11) . .
C17 C16 C20 117.2(13) . .
C17 C16 C15 122.0(13) . .
C20 C16 C15 120.7(13) . .
C18 C17 C16 122.5(16) . .
C18 C17 H17 118.8 . .
C16 C17 H17 118.8 . .
C19 C18 C17 118.3(16) . .
C19 C18 H18 120.8 . .
C17 C18 H18 120.8 . .
N1 C19 C18 122.5(14) . .
N1 C19 H19 118.7 . .
C18 C19 H19 118.7 . .
C16 C20 N1 118.2(15) . .
C16 C20 H20 120.9 . .
N1 C20 H20 120.9 . .
O12 C21 O11 125.0(10) . .
O12 C21 C22 117.8(10) . .
O11 C21 C22 117.2(10) . .
C24 C22 C23 120.1(11) . .
C24 C22 C21 122.8(10) . .
C23 C22 C21 117.0(10) . .
C22 C23 C24 120.7(11) . 2_575
C22 C23 H23 119.7 . .
C24 C23 H23 119.7 2_575 .
C22 C24 C23 119.1(12) . 2_575
C22 C24 C37 122.6(12) . .
C23 C24 C37 116.9(12) 2_575 .
O14 C25 O13 119.9(10) . .
O14 C25 C26 118.6(11) . .
O13 C25 C26 121.5(10) . .
O14 C25 Gd2 59.1(5) . .
O13 C25 Gd2 60.8(6) . .
C26 C25 Gd2 176.1(8) . .
C27 C26 C31 120.6(10) . .
C27 C26 C25 119.4(10) . .
C31 C26 C25 120.0(10) . .
C26 C27 C28 122.2(11) . .
C26 C27 H27 118.9 . .
C28 C27 H27 118.9 . .
C27 C28 C29 117.0(11) . .
C27 C28 C32 118.8(11) . .
C29 C28 C32 124.0(10) . .
C30 C29 C28 120.1(10) . .
C30 C29 C48 119.6(10) . .
C28 C29 C48 120.2(10) . .
C29 C30 C31 121.4(11) . .
C29 C30 H30 119.3 . .
C31 C30 H30 119.3 . .
C30 C31 C26 118.6(10) . .
C30 C31 H31 120.7 . .
C26 C31 H31 120.7 . .
C33 C32 C36 116.6(14) . .
C33 C32 C28 124.1(13) . .
C36 C32 C28 119.2(13) . .
C34 C33 C32 121.5(16) . .
C34 C33 H33 119.3 . .
C32 C33 H33 119.3 . .
C35 C34 C33 123.0(19) . .
C35 C34 H34 118.5 . .
C33 C34 H34 118.5 . .
N2 C35 C34 117.0(16) . .
N2 C35 H35 121.5 . .
C34 C35 H35 121.5 . .
N2 C36 C32 118.2(18) . .
N2 C36 H36 120.9 . .
C32 C36 H36 120.9 . .
O15 C48 O16 119.5(9) . .
O15 C48 C29 121.4(9) . .
O16 C48 C29 119.1(9) . .
O15 C48 Gd2 60.1(5) . 1_655
O16 C48 Gd2 59.4(5) . 1_655
C29 C48 Gd2 175.8(8) . 1_655
O10 C49 O9 125.9(10) . .
O10 C49 C13 119.7(10) . .
O9 C49 C13 114.4(10) . .
C43 C42 C47 119(3) . .
C43 C42 C4 121(2) . .
C47 C42 C4 119(2) . .
C42 C43 C44 120(3) . .
C42 C43 H43 120.1 . .
C44 C43 H43 120.1 . .
C45 C44 C43 122(3) . .
C45 C44 H44 118.9 . .
C43 C44 H44 118.9 . .
C44 C45 N4 120(3) . .
C44 C45 H45 120.0 . .
N4 C45 H45 120.0 . .
C45 N4 C47 120(2) . .
C42 C47 N4 119(2) . .
C42 C47 H47 120.5 . .
N4 C47 H47 120.5 . .
C43' C42' C47' 110(3) . .
C43' C42' C4 124(3) . .
C47' C42' C4 125(3) . .
C44' C43' C42' 126(4) . .
C44' C43' H43' 117.1 . .
C42' C43' H43' 117.1 . .
C43' C44' C45' 123(4) . .
C43' C44' H44' 118.7 . .
C45' C44' H44' 118.7 . .
C44' C45' N4' 117(4) . .
C44' C45' H45' 121.4 . .
N4' C45' H45' 121.4 . .
C45' N4' C47' 118(3) . .
N4' C47' C42' 125(3) . .
N4' C47' H47' 117.4 . .
C42' C47' H47' 117.4 . .
C38 C37 C41 120.0 . .
C38 C37 C24 111.1(15) . .
C41 C37 C24 128.1(14) . .
N3 C38 C37 120.0 . .
N3 C38 H38 120.0 . .
C37 C38 H38 120.0 . .
C38 N3 C39 120.0 . .
C40 C39 N3 120.0 . .
C40 C39 H39 120.0 . .
N3 C39 H39 120.0 . .
C39 C40 C41 120.0 . .
C39 C40 H40 120.0 . .
C41 C40 H40 120.0 . .
C40 C41 C37 120.0 . .
C40 C41 H41 120.0 . .
C37 C41 H41 120.0 . .

loop_
_geom_bond_atom_site_label_1
_geom_bond_atom_site_label_2
_geom_bond_distance
_geom_bond_site_symmetry_2
Gd1 O7 2.346(8) .
Gd1 O2 2.380(8) .
Gd1 O12 2.382(7) 2_566
Gd1 O6 2.410(8) .
Gd1 O5 2.442(8) .
Gd1 O15 2.442(8) 2_666
Gd1 O3 2.506(7) 1_455
Gd1 O1 2.557(7) .
Gd1 O4 2.613(7) 1_455
Gd1 C1 2.847(10) .
Gd1 C6 2.921(10) 1_455
Gd2 O9 2.352(7) .
Gd2 O11 2.364(7) .
Gd2 O10 2.368(8) 2_576
Gd2 O14 2.397(7) .
Gd2 O4 2.416(7) 2_666
Gd2 O13 2.435(8) .
Gd2 O16 2.445(7) 2_676
Gd2 O16 2.579(7) 1_455
Gd2 O15 2.595(7) 1_455
Gd2 C25 2.787(11) .
Gd2 C48 2.982(10) 1_455
O1 C1 1.248(13) .
O2 C1 1.288(13) .
O3 C6 1.224(13) .
O4 C6 1.282(13) .
O7 C9 1.259(15) .
O8 C9 1.248(15) .
O9 C49 1.283(13) .
O10 C49 1.229(14) .
O11 C21 1.281(13) .
O12 C21 1.268(13) .
O13 C25 1.264(14) .
O14 C25 1.259(14) .
O15 C48 1.261(13) .
O16 C48 1.278(13) .
N1 C19 1.29(2) .
N1 C20 1.43(2) .
N2 C35 1.34(3) .
N2 C36 1.40(2) .
C1 C2 1.489(15) .
C2 C8 1.352(16) .
C2 C3 1.417(16) .
C3 C4 1.373(15) .
C3 H3 0.9500 .
C4 C5 1.397(16) .
C4 C42' 1.44(4) .
C4 C42 1.57(3) .
C5 C7 1.394(15) .
C5 C6 1.507(14) .
C7 C8 1.420(15) .
C7 H7 0.9500 .
C8 H8 0.9500 .
C9 C10 1.502(17) .
C10 C11 1.389(17) .
C10 C15 1.399(17) .
C11 C12 1.347(17) .
C11 H11 0.9500 .
C12 C13 1.398(16) .
C12 H12 0.9500 .
C13 C14 1.404(16) .
C13 C49 1.500(15) .
C14 C15 1.388(17) .
C14 H14 0.9500 .
C15 C16 1.501(16) .
C16 C17 1.39(2) .
C16 C20 1.40(2) .
C17 C18 1.37(2) .
C17 H17 0.9500 .
C18 C19 1.36(2) .
C18 H18 0.9500 .
C19 H19 0.9500 .
C20 H20 0.9500 .
C21 C22 1.506(15) .
C22 C24 1.380(18) .
C22 C23 1.397(16) .
C23 C24 1.408(16) 2_575
C23 H23 0.9500 .
C24 C37 1.61(2) .
C25 C26 1.507(15) .
C26 C27 1.362(16) .
C26 C31 1.396(16) .
C27 C28 1.394(15) .
C27 H27 0.9500 .
C28 C29 1.432(16) .
C28 C32 1.461(17) .
C29 C30 1.373(16) .
C29 C48 1.495(14) .
C30 C31 1.388(16) .
C30 H30 0.9500 .
C31 H31 0.9500 .
C32 C33 1.38(2) .
C32 C36 1.41(2) .
C33 C34 1.36(2) .
C33 H33 0.9500 .
C34 C35 1.34(2) .
C34 H34 0.9500 .
C35 H35 0.9500 .
C36 H36 0.9500 .
C42 C43 1.30(4) .
C42 C47 1.41(4) .
C43 C44 1.47(3) .
C43 H43 0.9500 .
C44 C45 1.28(4) .
C44 H44 0.9500 .
C45 N4 1.37(4) .
C45 H45 0.9500 .
N4 C47 1.43(3) .
C47 H47 0.9500 .
C42' C43' 1.40(5) .
C42' C47' 1.43(5) .
C43' C44' 1.32(4) .
C43' H43' 0.9500 .
C44' C45' 1.36(6) .
C44' H44' 0.9500 .
C45' N4' 1.39(5) .
C45' H45' 0.9500 .
N4' C47' 1.39(4) .
C47' H47' 0.9500 .
C37 C38 1.3900 .
C37 C41 1.3900 .
C38 N3 1.3900 .
C38 H38 0.9500 .
N3 C39 1.3900 .
C39 C40 1.3900 .
C39 H39 0.9500 .
C40 C41 1.3900 .
C40 H40 0.9500 .
C41 H41 0.9500 .
